data_7044994
loop_
_publ_author_name
'Hayakawa, Naoki'
'Sugahara, Tomohiro'
'Numata, Yasuyuki'
'Kawaai, Hotaka'
'Yamatani, Kenta'
'Nishimura, Shogo'
'Goda, Shun'
'Suzuki, Yuko'
'Tanikawa, Tomoharu'
'Nakai, Hidetaka'
'Hashizume, Daisuke'
'Sasamori, Takahiro'
'Tokitoh, Norihiro'
'Matsuo, Tsukasa'

_publ_section_title
;
 1,2-Dihalodigermenes bearing bulky Eind groups: synthesis,
 characterization, and conversion to halogermylenoids.
;
_journal_issue 3
_journal_name_full 'Dalton transactions (Cambridge, England : 2003)'
_journal_page_first 814
_journal_page_last 822
_journal_paper_doi 10.1039/c7dt03819d
_journal_volume 47
_journal_year 2018
_chemical_formula_moiety 'C64 H106 Br2 Li4 O2'
_chemical_formula_sum 'C64 H106 Br2 Li4 O2'
_chemical_formula_weight 1095.06
_chemical_name_common (Eind)Li(THF)(LiBr)]2
_chemical_name_systematic '(Eind)Li LiBr complex'
_chemical_properties_physical ', Air-sensitive,Moisture-sensitive,Heat-sensitive,Oxygen-sensitive'
_space_group_crystal_system orthorhombic
_space_group_IT_number 60
_space_group_name_Hall '-P 2n 2ab'
_space_group_name_H-M_alt 'P b c n'
_symmetry_space_group_name_Hall '-P 2n 2ab'
_symmetry_space_group_name_H-M 'P b c n'
_atom_sites_solution_hydrogens mixed
_atom_sites_solution_primary direct
_atom_sites_solution_secondary difmap
_audit_creation_method SHELXL-2016/4
_audit_update_record
;
2017-04-11 deposited with the CCDC.
2017-12-08 downloaded from the CCDC.
;
_cell_angle_alpha 90
_cell_angle_beta 90
_cell_angle_gamma 90
_cell_formula_units_Z 4
_cell_length_a 19.486(5)
_cell_length_b 19.226(5)
_cell_length_c 17.324(4)
_cell_measurement_reflns_used 16172
_cell_measurement_temperature 100
_cell_measurement_theta_max 32.57
_cell_measurement_theta_min 2.09
_cell_volume 6490(3)
_computing_cell_refinement CrystalClear
_computing_data_collection CrystalClear
_computing_data_reduction CrystalClear
_computing_molecular_graphics SHELXLE
_computing_publication_material 'SHELXL-2016/4 (Sheldrick, 2016)'
_computing_structure_refinement 'SHELXL-2016/4 (Sheldrick, 2016)'
_computing_structure_solution SIR2002
_diffrn_ambient_temperature 100
_diffrn_detector_area_resol_mean 7.111
_diffrn_measured_fraction_theta_full 0.999
_diffrn_measured_fraction_theta_max 0.998
_diffrn_measurement_device_type 'Rigaku AFC-10 with Saturn724'
_diffrn_measurement_method \w-scan
_diffrn_radiation_type MoK\a
_diffrn_radiation_wavelength 0.71073
_diffrn_reflns_av_R_equivalents 0.0773
_diffrn_reflns_av_unetI/netI 0.0496
_diffrn_reflns_Laue_measured_fraction_full 0.999
_diffrn_reflns_Laue_measured_fraction_max 0.998
_diffrn_reflns_limit_h_max 25
_diffrn_reflns_limit_h_min -22
_diffrn_reflns_limit_k_max 24
_diffrn_reflns_limit_k_min -24
_diffrn_reflns_limit_l_max 22
_diffrn_reflns_limit_l_min -22
_diffrn_reflns_number 53484
_diffrn_reflns_point_group_measured_fraction_full 0.999
_diffrn_reflns_point_group_measured_fraction_max 0.998
_diffrn_reflns_theta_full 25.242
_diffrn_reflns_theta_max 27.423
_diffrn_reflns_theta_min 2.351
_diffrn_source 'Fine-focus rotating anode'
_exptl_absorpt_coefficient_mu 1.287
_exptl_absorpt_correction_T_max 0.689
_exptl_absorpt_correction_T_min 0.564
_exptl_absorpt_correction_type multi-scan
_exptl_absorpt_process_details 'REQAB (Rigaku, 1998)'
_exptl_crystal_colour colourless
_exptl_crystal_density_diffrn 1.121
_exptl_crystal_description block
_exptl_crystal_F_000 2352
_exptl_crystal_recrystallization_method 'Re-crystallisation from solvent: THF'
_exptl_crystal_size_max 0.521
_exptl_crystal_size_mid 0.368
_exptl_crystal_size_min 0.289
_refine_diff_density_max 0.537
_refine_diff_density_min -0.401
_refine_diff_density_rms 0.067
_refine_ls_extinction_method none
_refine_ls_goodness_of_fit_ref 1.141
_refine_ls_hydrogen_treatment constr
_refine_ls_matrix_type full
_refine_ls_number_parameters 337
_refine_ls_number_reflns 7388
_refine_ls_number_restraints 23
_refine_ls_restrained_S_all 1.139
_refine_ls_R_factor_all 0.1065
_refine_ls_R_factor_gt 0.0762
_refine_ls_shift/su_max 0.001
_refine_ls_shift/su_mean 0.000
_refine_ls_structure_factor_coef Fsqd
_refine_ls_weighting_details 'w=1/[\s^2^(Fo^2^)+(0.0559P)^2^+7.8206P] where P=(Fo^2^+2Fc^2^)/3'
_refine_ls_weighting_scheme calc
_refine_ls_wR_factor_gt 0.1532
_refine_ls_wR_factor_ref 0.1696
_reflns_Friedel_coverage 0.000
_reflns_number_gt 5422
_reflns_number_total 7388
_reflns_threshold_expression 'I > 2\s(I)'
_cod_data_source_file c7dt03819d3.cif
_cod_data_source_block Eind_Li_THF_LiBr2
_cod_depositor_comments 'Adding full bibliography for 7044992--7044997.cif.'
_cod_database_code 7044994
_shelx_shelxl_version_number 2016/4
_shelx_space_group_comment
;
The symmetry employed for this shelxl refinement is uniquely defined
by the following loop, which should always be used as a source of
symmetry information in preference to the above space-group names.
They are only intended as comments.
;
_shelx_estimated_absorpt_t_min 0.554
_shelx_estimated_absorpt_t_max 0.707

loop_
_space_group_symop_operation_xyz
'x, y, z'
'-x+1/2, -y+1/2, z+1/2'
'x+1/2, -y+1/2, -z'
'-x, y, -z+1/2'
'-x, -y, -z'
'x-1/2, y-1/2, -z-1/2'
'-x-1/2, y-1/2, z'
'x, -y, z-1/2'

loop_
_atom_site_label
_atom_site_type_symbol
_atom_site_fract_x
_atom_site_fract_y
_atom_site_fract_z
_atom_site_U_iso_or_equiv
_atom_site_adp_type
_atom_site_occupancy
_atom_site_site_symmetry_order
_atom_site_calc_flag
_atom_site_refinement_flags_posn
_atom_site_refinement_flags_adp
_atom_site_refinement_flags_occupancy
_atom_site_disorder_assembly
_atom_site_disorder_group
BR1 Br 0.59581(2) 0.20697(2) 0.21460(2) 0.04560(15) Uani 1 1 d . . . . .
C1 C 0.58923(17) 0.25005(17) 0.42911(19) 0.0301(7) Uani 1 1 d . . . . .
C2 C 0.60474(17) 0.31832(18) 0.45429(18) 0.0288(7) Uani 1 1 d . . . . .
C3 C 0.59531(18) 0.38494(17) 0.40593(18) 0.0308(7) Uani 1 1 d . . . . .
C4 C 0.60132(19) 0.44343(18) 0.46798(19) 0.0345(8) Uani 1 1 d . . . . .
H4A H 0.555049 0.459780 0.483065 0.041 Uiso 1 1 calc R U . . .
H4B H 0.627208 0.483407 0.446788 0.041 Uiso 1 1 calc R U . . .
C5 C 0.63960(18) 0.41300(18) 0.5399(2) 0.0337(8) Uani 1 1 d . . . . .
C6 C 0.62990(17) 0.33518(17) 0.52820(19) 0.0289(7) Uani 1 1 d . . . . .
C7 C 0.64050(17) 0.28258(18) 0.58260(19) 0.0309(7) Uani 1 1 d . . . . .
H7 H 0.657408 0.293398 0.632607 0.037 Uiso 1 1 calc R U . . .
C8 C 0.62585(17) 0.21391(17) 0.56230(19) 0.0301(7) Uani 1 1 d . . . . .
C9 C 0.63256(19) 0.15012(19) 0.6128(2) 0.0363(8) Uani 1 1 d . . . . .
C10 C 0.5939(2) 0.0939(2) 0.5653(2) 0.0425(9) Uani 1 1 d . . . . .
H10A H 0.548448 0.084684 0.588622 0.051 Uiso 1 1 calc R U . . .
H10B H 0.620417 0.050023 0.565033 0.051 Uiso 1 1 calc R U . . .
C11 C 0.58487(19) 0.12122(18) 0.4810(2) 0.0372(8) Uani 1 1 d . . . . .
C12 C 0.60036(17) 0.19963(17) 0.48801(19) 0.0295(7) Uani 1 1 d . . . . .
C13 C 0.5255(2) 0.38677(19) 0.3645(2) 0.0424(9) Uani 1 1 d . . . . .
H13A H 0.520090 0.432982 0.340033 0.051 Uiso 1 1 calc R U . . .
H13B H 0.526164 0.351710 0.322659 0.051 Uiso 1 1 calc R U . . .
C14 C 0.4627(2) 0.3732(2) 0.4149(3) 0.0506(10) Uani 1 1 d . . . . .
H14A H 0.457634 0.411050 0.452323 0.061 Uiso 1 1 calc R U . . .
H14B H 0.468536 0.329044 0.442316 0.061 Uiso 1 1 calc R U . . .
H14C H 0.421668 0.370835 0.382289 0.061 Uiso 1 1 calc R U . . .
C15 C 0.6530(2) 0.38902(19) 0.3445(2) 0.0409(9) Uani 1 1 d . . . . .
H15A H 0.697559 0.382878 0.371084 0.049 Uiso 1 1 calc R U . . .
H15B H 0.647333 0.349332 0.308663 0.049 Uiso 1 1 calc R U . . .
C16 C 0.6567(3) 0.4559(2) 0.2964(3) 0.0662(14) Uani 1 1 d . . . . .
H16A H 0.664483 0.495704 0.330682 0.079 Uiso 1 1 calc R U . . .
H16B H 0.613470 0.462331 0.268479 0.079 Uiso 1 1 calc R U . . .
H16C H 0.694614 0.452402 0.259442 0.079 Uiso 1 1 calc R U . . .
C17 C 0.6082(2) 0.4385(2) 0.6165(2) 0.0425(9) Uani 1 1 d . . . . .
H17A H 0.636917 0.420874 0.659392 0.051 Uiso 1 1 calc R U . . .
H17B H 0.610896 0.489944 0.617560 0.051 Uiso 1 1 calc R U . . .
C18 C 0.5337(2) 0.4172(2) 0.6318(2) 0.0536(11) Uani 1 1 d . . . . .
H18A H 0.529350 0.366615 0.627357 0.064 Uiso 1 1 calc R U . . .
H18B H 0.503590 0.439716 0.594009 0.064 Uiso 1 1 calc R U . . .
H18C H 0.520451 0.431757 0.683984 0.064 Uiso 1 1 calc R U . . .
C19 C 0.7160(2) 0.4350(2) 0.5366(2) 0.0449(9) Uani 1 1 d . . . . .
H19A H 0.734458 0.421070 0.485666 0.054 Uiso 1 1 calc R U . . .
H19B H 0.717937 0.486430 0.539104 0.054 Uiso 1 1 calc R U . . .
C20 C 0.7638(2) 0.4064(3) 0.5984(3) 0.0616(13) Uani 1 1 d . . . . .
H20A H 0.810118 0.424844 0.590496 0.074 Uiso 1 1 calc R U . . .
H20B H 0.764874 0.355504 0.595143 0.074 Uiso 1 1 calc R U . . .
H20C H 0.747093 0.420339 0.649512 0.074 Uiso 1 1 calc R U . . .
C21 C 0.5989(2) 0.1621(2) 0.6921(2) 0.0519(11) Uani 1 1 d . . . . .
H21A H 0.621990 0.201984 0.717320 0.062 Uiso 1 1 calc R U . . .
H21B H 0.550358 0.175238 0.683868 0.062 Uiso 1 1 calc R U . . .
C22 C 0.6011(3) 0.0999(3) 0.7475(3) 0.0761(16) Uani 1 1 d . . . . .
H22A H 0.579724 0.059473 0.722783 0.091 Uiso 1 1 calc R U . . .
H22B H 0.576090 0.111399 0.794863 0.091 Uiso 1 1 calc R U . . .
H22C H 0.648934 0.088993 0.760198 0.091 Uiso 1 1 calc R U . . .
C23 C 0.7092(2) 0.1273(2) 0.6191(2) 0.0498(10) Uani 1 1 d . . . . .
H23A H 0.710641 0.081880 0.646068 0.060 Uiso 1 1 calc R U . . .
H23B H 0.726744 0.119539 0.566140 0.060 Uiso 1 1 calc R U . . .
C24 C 0.7574(3) 0.1752(3) 0.6592(3) 0.0655(13) Uani 1 1 d . . . . .
H24A H 0.741080 0.183802 0.711866 0.079 Uiso 1 1 calc R U . . .
H24B H 0.759798 0.219367 0.631045 0.079 Uiso 1 1 calc R U . . .
H24C H 0.803182 0.154118 0.661183 0.079 Uiso 1 1 calc R U . . .
C25 C 0.5101(2) 0.1078(2) 0.4529(2) 0.0474(10) Uani 1 1 d . . . . .
H25A H 0.507861 0.118118 0.397001 0.057 Uiso 1 1 calc R U . . .
H25B H 0.499814 0.057747 0.459577 0.057 Uiso 1 1 calc R U . . .
C26 C 0.4546(2) 0.1495(3) 0.4934(3) 0.0631(13) Uani 1 1 d . . . . .
H26A H 0.463645 0.199273 0.486888 0.076 Uiso 1 1 calc R U . . .
H26B H 0.454385 0.137985 0.548520 0.076 Uiso 1 1 calc R U . . .
H26C H 0.409794 0.138091 0.470947 0.076 Uiso 1 1 calc R U . . .
C27 C 0.6364(2) 0.08804(19) 0.4244(2) 0.0445(10) Uani 1 1 d . . . . .
H27A H 0.631365 0.111314 0.373719 0.053 Uiso 1 1 calc R U . . .
H27B H 0.683379 0.097945 0.443256 0.053 Uiso 1 1 calc R U . . .
C28 C 0.6300(3) 0.0092(2) 0.4118(3) 0.0642(13) Uani 1 1 d . . . . .
H28A H 0.585126 -0.001321 0.389022 0.077 Uiso 1 1 calc R U . . .
H28B H 0.634296 -0.014828 0.461477 0.077 Uiso 1 1 calc R U . . .
H28C H 0.666381 -0.006593 0.376936 0.077 Uiso 1 1 calc R U . . .
O1 O 0.7519(2) 0.2212(8) 0.3547(8) 0.0455(10) Uani 0.529(15) 1 d D . P A 1
C29 C 0.7982(6) 0.1707(7) 0.3212(8) 0.0558(12) Uani 0.529(15) 1 d D . P A 1
H29A H 0.811247 0.184428 0.268074 0.067 Uiso 0.529(15) 1 calc R U P A 1
H29B H 0.776602 0.124088 0.319390 0.067 Uiso 0.529(15) 1 calc R U P A 1
C30 C 0.8597(5) 0.1702(8) 0.3730(8) 0.091(3) Uani 0.529(15) 1 d D . P A 1
H30A H 0.877570 0.122254 0.379053 0.110 Uiso 0.529(15) 1 calc R U P A 1
H30B H 0.896614 0.199753 0.351364 0.110 Uiso 0.529(15) 1 calc R U P A 1
C31 C 0.8368(6) 0.1973(8) 0.4466(7) 0.091(3) Uani 0.529(15) 1 d D . P A 1
H31A H 0.874334 0.222649 0.472844 0.110 Uiso 0.529(15) 1 calc R U P A 1
H31B H 0.820908 0.159168 0.480580 0.110 Uiso 0.529(15) 1 calc R U P A 1
C32 C 0.7788(6) 0.2456(6) 0.4278(7) 0.0558(12) Uani 0.529(15) 1 d D . P A 1
H32A H 0.743025 0.243679 0.468321 0.067 Uiso 0.529(15) 1 calc R U P A 1
H32B H 0.795424 0.294054 0.423185 0.067 Uiso 0.529(15) 1 calc R U P A 1
O1B O 0.7529(2) 0.2205(9) 0.3468(9) 0.0455(10) Uani 0.471(15) 1 d D . P A 2
C29B C 0.7890(7) 0.1672(7) 0.3040(8) 0.0558(12) Uani 0.471(15) 1 d D . P A 2
H29C H 0.792346 0.179784 0.248750 0.067 Uiso 0.471(15) 1 calc R U P A 2
H29D H 0.765072 0.121927 0.308522 0.067 Uiso 0.471(15) 1 calc R U P A 2
C30B C 0.8588(6) 0.1635(9) 0.3400(9) 0.091(3) Uani 0.471(15) 1 d D . P A 2
H30C H 0.875008 0.114727 0.342325 0.110 Uiso 0.471(15) 1 calc R U P A 2
H30D H 0.892209 0.191095 0.309648 0.110 Uiso 0.471(15) 1 calc R U P A 2
C31B C 0.8515(6) 0.1920(8) 0.4171(8) 0.091(3) Uani 0.471(15) 1 d D . P A 2
H31C H 0.894593 0.214692 0.433860 0.110 Uiso 0.471(15) 1 calc R U P A 2
H31D H 0.839677 0.154930 0.454446 0.110 Uiso 0.471(15) 1 calc R U P A 2
C32B C 0.7945(6) 0.2441(7) 0.4110(8) 0.0558(12) Uani 0.471(15) 1 d D . P A 2
H32C H 0.767258 0.245272 0.459185 0.067 Uiso 0.471(15) 1 calc R U P A 2
H32D H 0.813007 0.291168 0.400910 0.067 Uiso 0.471(15) 1 calc R U P A 2
LI1 Li 0.6578(3) 0.2320(4) 0.3349(4) 0.0450(16) Uani 1 1 d D . . . .
LI2 Li 0.5220(3) 0.2242(4) 0.3352(4) 0.0434(16) Uani 1 1 d . . . . .

loop_
_atom_site_aniso_label
_atom_site_aniso_U_11
_atom_site_aniso_U_22
_atom_site_aniso_U_33
_atom_site_aniso_U_23
_atom_site_aniso_U_13
_atom_site_aniso_U_12
BR1 0.0362(2) 0.0712(3) 0.0294(2) -0.00787(18) -0.00228(15) 0.00446(19)
C1 0.0341(18) 0.0316(18) 0.0246(16) 0.0023(14) -0.0010(14) 0.0009(15)
C2 0.0316(18) 0.0317(17) 0.0230(16) 0.0003(13) 0.0003(13) 0.0028(14)
C3 0.044(2) 0.0259(17) 0.0226(16) -0.0002(13) 0.0003(14) 0.0053(15)
C4 0.048(2) 0.0291(18) 0.0265(17) 0.0017(14) -0.0022(15) 0.0035(16)
C5 0.043(2) 0.0307(18) 0.0278(18) -0.0016(14) -0.0040(15) 0.0027(16)
C6 0.0301(17) 0.0318(18) 0.0250(16) -0.0009(14) 0.0013(13) 0.0029(14)
C7 0.0348(19) 0.0348(19) 0.0230(16) -0.0006(14) -0.0068(13) 0.0005(15)
C8 0.0332(18) 0.0320(18) 0.0249(16) 0.0046(14) -0.0019(14) 0.0039(15)
C9 0.047(2) 0.035(2) 0.0266(17) 0.0067(15) -0.0054(15) 0.0019(17)
C10 0.056(2) 0.035(2) 0.037(2) 0.0075(16) -0.0042(18) -0.0072(18)
C11 0.049(2) 0.0264(18) 0.0361(19) 0.0041(15) -0.0064(16) -0.0048(16)
C12 0.0336(18) 0.0308(18) 0.0243(16) 0.0025(13) -0.0002(13) -0.0012(15)
C13 0.059(2) 0.0306(19) 0.038(2) -0.0007(16) -0.0164(18) 0.0076(18)
C14 0.044(2) 0.048(2) 0.061(3) -0.004(2) -0.006(2) 0.0067(19)
C15 0.061(2) 0.033(2) 0.0283(18) 0.0055(15) 0.0119(17) 0.0005(18)
C16 0.101(4) 0.046(3) 0.051(3) 0.014(2) 0.029(3) 0.005(3)
C17 0.064(3) 0.035(2) 0.0284(18) -0.0046(16) -0.0021(17) 0.0041(18)
C18 0.068(3) 0.058(3) 0.034(2) -0.0026(19) 0.011(2) 0.014(2)
C19 0.050(2) 0.039(2) 0.045(2) -0.0010(18) -0.0060(19) -0.0080(18)
C20 0.049(3) 0.061(3) 0.075(3) 0.009(2) -0.015(2) -0.010(2)
C21 0.080(3) 0.046(2) 0.030(2) 0.0070(17) 0.002(2) 0.001(2)
C22 0.110(4) 0.075(4) 0.043(3) 0.024(3) 0.009(3) 0.004(3)
C23 0.058(3) 0.044(2) 0.047(2) 0.0103(19) -0.010(2) 0.004(2)
C24 0.062(3) 0.066(3) 0.069(3) 0.012(3) -0.021(3) 0.005(3)
C25 0.057(3) 0.036(2) 0.049(2) 0.0084(18) -0.012(2) -0.0142(19)
C26 0.046(3) 0.073(3) 0.071(3) 0.020(3) -0.002(2) -0.014(2)
C27 0.068(3) 0.031(2) 0.035(2) -0.0036(16) -0.0047(19) -0.0004(19)
C28 0.098(4) 0.037(2) 0.058(3) -0.006(2) -0.010(3) 0.003(2)
O1 0.0412(15) 0.0599(18) 0.036(3) -0.0069(17) -0.0069(13) 0.0053(13)
C29 0.040(3) 0.081(3) 0.046(4) -0.019(2) -0.0037(19) 0.008(2)
C30 0.071(3) 0.138(5) 0.065(8) -0.021(6) -0.024(5) 0.042(3)
C31 0.071(3) 0.138(5) 0.065(8) -0.021(6) -0.024(5) 0.042(3)
C32 0.040(3) 0.081(3) 0.046(4) -0.019(2) -0.0037(19) 0.008(2)
O1B 0.0412(15) 0.0599(18) 0.036(3) -0.0069(17) -0.0069(13) 0.0053(13)
C29B 0.040(3) 0.081(3) 0.046(4) -0.019(2) -0.0037(19) 0.008(2)
C30B 0.071(3) 0.138(5) 0.065(8) -0.021(6) -0.024(5) 0.042(3)
C31B 0.071(3) 0.138(5) 0.065(8) -0.021(6) -0.024(5) 0.042(3)
C32B 0.040(3) 0.081(3) 0.046(4) -0.019(2) -0.0037(19) 0.008(2)
LI1 0.037(3) 0.067(5) 0.031(3) -0.005(3) -0.004(3) 0.005(3)
LI2 0.036(3) 0.066(5) 0.028(3) -0.006(3) -0.007(3) -0.001(3)

loop_
_atom_type_symbol
_atom_type_description
_atom_type_scat_dispersion_real
_atom_type_scat_dispersion_imag
_atom_type_scat_source
C C 0.0033 0.0016 'International Tables Vol C Tables 4.2.6.8 and 6.1.1.4'
H H 0.0000 0.0000 'International Tables Vol C Tables 4.2.6.8 and 6.1.1.4'
O O 0.0106 0.0060 'International Tables Vol C Tables 4.2.6.8 and 6.1.1.4'
Li Li -0.0003 0.0001 'International Tables Vol C Tables 4.2.6.8 and 6.1.1.4'
Br Br -0.2901 2.4595 'International Tables Vol C Tables 4.2.6.8 and 6.1.1.4'

loop_
_geom_angle_atom_site_label_1
_geom_angle_atom_site_label_2
_geom_angle_atom_site_label_3
_geom_angle
_geom_angle_site_symmetry_1
_geom_angle_site_symmetry_3
LI1 BR1 LI2 136.5(2) . 4_655
LI1 BR1 LI2 63.8(2) . .
LI2 BR1 LI2 75.3(2) 4_655 .
C2 C1 C12 112.2(3) . .
C2 C1 LI1 104.6(3) . .
C12 C1 LI1 110.0(3) . .
C2 C1 LI2 125.4(3) . .
C12 C1 LI2 118.5(3) . .
LI1 C1 LI2 76.4(3) . .
C6 C2 C1 124.6(3) . .
C6 C2 C3 110.1(3) . .
C1 C2 C3 125.3(3) . .
C13 C3 C2 112.2(3) . .
C13 C3 C15 108.7(3) . .
C2 C3 C15 109.2(3) . .
C13 C3 C4 111.8(3) . .
C2 C3 C4 102.4(3) . .
C15 C3 C4 112.5(3) . .
C3 C4 C5 108.4(3) . .
C3 C4 H4A 110.0 . .
C5 C4 H4A 110.0 . .
C3 C4 H4B 110.0 . .
C5 C4 H4B 110.0 . .
H4A C4 H4B 108.4 . .
C6 C5 C17 112.2(3) . .
C6 C5 C19 112.5(3) . .
C17 C5 C19 109.0(3) . .
C6 C5 C4 101.7(3) . .
C17 C5 C4 112.2(3) . .
C19 C5 C4 109.1(3) . .
C7 C6 C2 119.8(3) . .
C7 C6 C5 127.1(3) . .
C2 C6 C5 113.0(3) . .
C8 C7 C6 119.0(3) . .
C8 C7 H7 120.5 . .
C6 C7 H7 120.5 . .
C7 C8 C12 119.2(3) . .
C7 C8 C9 127.1(3) . .
C12 C8 C9 113.7(3) . .
C8 C9 C21 111.0(3) . .
C8 C9 C10 102.4(3) . .
C21 C9 C10 111.8(3) . .
C8 C9 C23 110.6(3) . .
C21 C9 C23 112.8(3) . .
C10 C9 C23 107.8(3) . .
C9 C10 C11 108.5(3) . .
C9 C10 H10A 110.0 . .
C11 C10 H10A 110.0 . .
C9 C10 H10B 110.0 . .
C11 C10 H10B 110.0 . .
H10A C10 H10B 108.4 . .
C12 C11 C27 109.1(3) . .
C12 C11 C25 111.7(3) . .
C27 C11 C25 110.0(3) . .
C12 C11 C10 103.5(3) . .
C27 C11 C10 112.5(3) . .
C25 C11 C10 110.0(3) . .
C8 C12 C1 125.2(3) . .
C8 C12 C11 109.4(3) . .
C1 C12 C11 125.4(3) . .
C14 C13 C3 116.0(3) . .
C14 C13 H13A 108.3 . .
C3 C13 H13A 108.3 . .
C14 C13 H13B 108.3 . .
C3 C13 H13B 108.3 . .
H13A C13 H13B 107.4 . .
C13 C14 H14A 109.5 . .
C13 C14 H14B 109.5 . .
H14A C14 H14B 109.5 . .
C13 C14 H14C 109.5 . .
H14A C14 H14C 109.5 . .
H14B C14 H14C 109.5 . .
C16 C15 C3 116.7(3) . .
C16 C15 H15A 108.1 . .
C3 C15 H15A 108.1 . .
C16 C15 H15B 108.1 . .
C3 C15 H15B 108.1 . .
H15A C15 H15B 107.3 . .
C15 C16 H16A 109.5 . .
C15 C16 H16B 109.5 . .
H16A C16 H16B 109.5 . .
C15 C16 H16C 109.5 . .
H16A C16 H16C 109.5 . .
H16B C16 H16C 109.5 . .
C18 C17 C5 116.1(3) . .
C18 C17 H17A 108.3 . .
C5 C17 H17A 108.3 . .
C18 C17 H17B 108.3 . .
C5 C17 H17B 108.3 . .
H17A C17 H17B 107.4 . .
C17 C18 H18A 109.5 . .
C17 C18 H18B 109.5 . .
H18A C18 H18B 109.5 . .
C17 C18 H18C 109.5 . .
H18A C18 H18C 109.5 . .
H18B C18 H18C 109.5 . .
C20 C19 C5 117.6(3) . .
C20 C19 H19A 107.9 . .
C5 C19 H19A 107.9 . .
C20 C19 H19B 107.9 . .
C5 C19 H19B 107.9 . .
H19A C19 H19B 107.2 . .
C19 C20 H20A 109.5 . .
C19 C20 H20B 109.5 . .
H20A C20 H20B 109.5 . .
C19 C20 H20C 109.5 . .
H20A C20 H20C 109.5 . .
H20B C20 H20C 109.5 . .
C22 C21 C9 115.4(4) . .
C22 C21 H21A 108.4 . .
C9 C21 H21A 108.4 . .
C22 C21 H21B 108.4 . .
C9 C21 H21B 108.4 . .
H21A C21 H21B 107.5 . .
C21 C22 H22A 109.5 . .
C21 C22 H22B 109.5 . .
H22A C22 H22B 109.5 . .
C21 C22 H22C 109.5 . .
H22A C22 H22C 109.5 . .
H22B C22 H22C 109.5 . .
C24 C23 C9 117.5(4) . .
C24 C23 H23A 107.9 . .
C9 C23 H23A 107.9 . .
C24 C23 H23B 107.9 . .
C9 C23 H23B 107.9 . .
H23A C23 H23B 107.2 . .
C23 C24 H24A 109.5 . .
C23 C24 H24B 109.5 . .
H24A C24 H24B 109.5 . .
C23 C24 H24C 109.5 . .
H24A C24 H24C 109.5 . .
H24B C24 H24C 109.5 . .
C26 C25 C11 115.8(3) . .
C26 C25 H25A 108.3 . .
C11 C25 H25A 108.3 . .
C26 C25 H25B 108.3 . .
C11 C25 H25B 108.3 . .
H25A C25 H25B 107.4 . .
C25 C26 H26A 109.5 . .
C25 C26 H26B 109.5 . .
H26A C26 H26B 109.5 . .
C25 C26 H26C 109.5 . .
H26A C26 H26C 109.5 . .
H26B C26 H26C 109.5 . .
C28 C27 C11 116.4(4) . .
C28 C27 H27A 108.2 . .
C11 C27 H27A 108.2 . .
C28 C27 H27B 108.2 . .
C11 C27 H27B 108.2 . .
H27A C27 H27B 107.3 . .
C27 C28 H28A 109.5 . .
C27 C28 H28B 109.5 . .
H28A C28 H28B 109.5 . .
C27 C28 H28C 109.5 . .
H28A C28 H28C 109.5 . .
H28B C28 H28C 109.5 . .
C29 O1 C32 110.0(3) . .
C29 O1 LI1 127.6(9) . .
C32 O1 LI1 118.5(9) . .
O1 C29 C30 105.2(3) . .
O1 C29 H29A 110.7 . .
C30 C29 H29A 110.7 . .
O1 C29 H29B 110.7 . .
C30 C29 H29B 110.7 . .
H29A C29 H29B 108.8 . .
C31 C30 C29 106.1(3) . .
C31 C30 H30A 110.5 . .
C29 C30 H30A 110.5 . .
C31 C30 H30B 110.5 . .
C29 C30 H30B 110.5 . .
H30A C30 H30B 108.7 . .
C30 C31 C32 105.4(3) . .
C30 C31 H31A 110.7 . .
C32 C31 H31A 110.7 . .
C30 C31 H31B 110.7 . .
C32 C31 H31B 110.7 . .
H31A C31 H31B 108.8 . .
O1 C32 C31 105.2(3) . .
O1 C32 H32A 110.7 . .
C31 C32 H32A 110.7 . .
O1 C32 H32B 110.7 . .
C31 C32 H32B 110.7 . .
H32A C32 H32B 108.8 . .
C29B O1B C32B 110.0(3) . .
C29B O1B LI1 120.4(10) . .
C32B O1B LI1 126.9(10) . .
O1B C29B C30B 105.2(3) . .
O1B C29B H29C 110.7 . .
C30B C29B H29C 110.7 . .
O1B C29B H29D 110.7 . .
C30B C29B H29D 110.7 . .
H29C C29B H29D 108.8 . .
C31B C30B C29B 106.0(3) . .
C31B C30B H30C 110.5 . .
C29B C30B H30C 110.5 . .
C31B C30B H30D 110.5 . .
C29B C30B H30D 110.5 . .
H30C C30B H30D 108.7 . .
C30B C31B C32B 105.1(3) . .
C30B C31B H31C 110.7 . .
C32B C31B H31C 110.7 . .
C30B C31B H31D 110.7 . .
C32B C31B H31D 110.7 . .
H31C C31B H31D 108.8 . .
O1B C32B C31B 105.1(3) . .
O1B C32B H32C 110.7 . .
C31B C32B H32C 110.7 . .
O1B C32B H32D 110.7 . .
C31B C32B H32D 110.7 . .
H32C C32B H32D 108.8 . .
O1 LI1 C1 119.3(5) . .
O1B LI1 C1 123.5(6) . .
O1 LI1 BR1 127.9(5) . .
O1B LI1 BR1 123.8(6) . .
C1 LI1 BR1 111.9(3) . .
O1 LI1 LI2 165.6(6) . .
O1B LI1 LI2 168.1(6) . .
C1 LI1 LI2 51.9(2) . .
BR1 LI1 LI2 59.99(19) . .
C1 LI2 BR1 149.5(3) . 4_655
C1 LI2 BR1 107.8(3) . .
BR1 LI2 BR1 102.7(2) 4_655 .
C1 LI2 LI1 51.6(2) . .
BR1 LI2 LI1 158.9(3) 4_655 .
BR1 LI2 LI1 56.23(19) . .
C1 LI2 LI2 153.8(4) . 4_655
BR1 LI2 LI2 53.59(18) 4_655 4_655
BR1 LI2 LI2 51.12(19) . 4_655
LI1 LI2 LI2 106.0(3) . 4_655

loop_
_geom_bond_atom_site_label_1
_geom_bond_atom_site_label_2
_geom_bond_distance
_geom_bond_site_symmetry_2
BR1 LI1 2.456(6) .
BR1 LI2 2.475(6) 4_655
BR1 LI2 2.558(6) .
C1 C2 1.416(5) .
C1 C12 1.424(5) .
C1 LI1 2.138(7) .
C1 LI2 2.147(7) .
C2 C6 1.409(4) .
C2 C3 1.542(5) .
C3 C13 1.539(5) .
C3 C15 1.550(5) .
C3 C4 1.560(5) .
C4 C5 1.565(5) .
C4 H4A 0.9900 .
C4 H4B 0.9900 .
C5 C6 1.522(5) .
C5 C17 1.541(5) .
C5 C19 1.549(5) .
C6 C7 1.398(5) .
C7 C8 1.396(5) .
C7 H7 0.9500 .
C8 C12 1.407(5) .
C8 C9 1.512(5) .
C9 C21 1.540(5) .
C9 C10 1.553(5) .
C9 C23 1.561(6) .
C10 C11 1.560(5) .
C10 H10A 0.9900 .
C10 H10B 0.9900 .
C11 C12 1.542(5) .
C11 C27 1.543(5) .
C11 C25 1.557(5) .
C13 C14 1.524(6) .
C13 H13A 0.9900 .
C13 H13B 0.9900 .
C14 H14A 0.9800 .
C14 H14B 0.9800 .
C14 H14C 0.9800 .
C15 C16 1.534(5) .
C15 H15A 0.9900 .
C15 H15B 0.9900 .
C16 H16A 0.9800 .
C16 H16B 0.9800 .
C16 H16C 0.9800 .
C17 C18 1.532(6) .
C17 H17A 0.9900 .
C17 H17B 0.9900 .
C18 H18A 0.9800 .
C18 H18B 0.9800 .
C18 H18C 0.9800 .
C19 C20 1.522(6) .
C19 H19A 0.9900 .
C19 H19B 0.9900 .
C20 H20A 0.9800 .
C20 H20B 0.9800 .
C20 H20C 0.9800 .
C21 C22 1.534(6) .
C21 H21A 0.9900 .
C21 H21B 0.9900 .
C22 H22A 0.9800 .
C22 H22B 0.9800 .
C22 H22C 0.9800 .
C23 C24 1.489(6) .
C23 H23A 0.9900 .
C23 H23B 0.9900 .
C24 H24A 0.9800 .
C24 H24B 0.9800 .
C24 H24C 0.9800 .
C25 C26 1.519(6) .
C25 H25A 0.9900 .
C25 H25B 0.9900 .
C26 H26A 0.9800 .
C26 H26B 0.9800 .
C26 H26C 0.9800 .
C27 C28 1.537(5) .
C27 H27A 0.9900 .
C27 H27B 0.9900 .
C28 H28A 0.9800 .
C28 H28B 0.9800 .
C28 H28C 0.9800 .
O1 C29 1.448(4) .
O1 C32 1.448(4) .
O1 LI1 1.877(7) .
C29 C30 1.498(5) .
C29 H29A 0.9900 .
C29 H29B 0.9900 .
C30 C31 1.449(10) .
C30 H30A 0.9900 .
C30 H30B 0.9900 .
C31 C32 1.498(5) .
C31 H31A 0.9900 .
C31 H31B 0.9900 .
C32 H32A 0.9900 .
C32 H32B 0.9900 .
O1B C29B 1.448(4) .
O1B C32B 1.449(4) .
O1B LI1 1.878(7) .
C29B C30B 1.498(5) .
C29B H29C 0.9900 .
C29B H29D 0.9900 .
C30B C31B 1.450(10) .
C30B H30C 0.9900 .
C30B H30D 0.9900 .
C31B C32B 1.499(5) .
C31B H31C 0.9900 .
C31B H31D 0.9900 .
C32B H32C 0.9900 .
C32B H32D 0.9900 .
LI1 LI2 2.650(9) .
LI2 BR1 2.475(6) 4_655
LI2 LI2 3.075(12) 4_655

loop_
_geom_torsion_atom_site_label_1
_geom_torsion_atom_site_label_2
_geom_torsion_atom_site_label_3
_geom_torsion_atom_site_label_4
_geom_torsion
C12 C1 C2 C6 1.4(5)
LI1 C1 C2 C6 -117.7(4)
LI2 C1 C2 C6 158.7(3)
C12 C1 C2 C3 -177.2(3)
LI1 C1 C2 C3 63.6(4)
LI2 C1 C2 C3 -19.9(5)
C6 C2 C3 C13 -133.3(3)
C1 C2 C3 C13 45.5(4)
C6 C2 C3 C15 106.2(3)
C1 C2 C3 C15 -75.0(4)
C6 C2 C3 C4 -13.3(4)
C1 C2 C3 C4 165.6(3)
C13 C3 C4 C5 140.9(3)
C2 C3 C4 C5 20.6(4)
C15 C3 C4 C5 -96.5(3)
C3 C4 C5 C6 -20.0(4)
C3 C4 C5 C17 -140.1(3)
C3 C4 C5 C19 99.0(3)
C1 C2 C6 C7 -0.6(5)
C3 C2 C6 C7 178.2(3)
C1 C2 C6 C5 -178.0(3)
C3 C2 C6 C5 0.8(4)
C17 C5 C6 C7 -45.2(5)
C19 C5 C6 C7 78.2(4)
C4 C5 C6 C7 -165.3(3)
C17 C5 C6 C2 132.0(3)
C19 C5 C6 C2 -104.6(3)
C4 C5 C6 C2 11.9(4)
C2 C6 C7 C8 0.1(5)
C5 C6 C7 C8 177.1(3)
C6 C7 C8 C12 -0.5(5)
C6 C7 C8 C9 -178.9(3)
C7 C8 C9 C21 48.3(5)
C12 C8 C9 C21 -130.2(4)
C7 C8 C9 C10 167.7(3)
C12 C8 C9 C10 -10.7(4)
C7 C8 C9 C23 -77.7(5)
C12 C8 C9 C23 103.9(4)
C8 C9 C10 C11 15.7(4)
C21 C9 C10 C11 134.6(3)
C23 C9 C10 C11 -100.9(3)
C9 C10 C11 C12 -15.2(4)
C9 C10 C11 C27 102.4(4)
C9 C10 C11 C25 -134.6(3)
C7 C8 C12 C1 1.6(5)
C9 C8 C12 C1 -179.9(3)
C7 C8 C12 C11 -177.2(3)
C9 C8 C12 C11 1.4(4)
C2 C1 C12 C8 -1.9(5)
LI1 C1 C12 C8 114.0(4)
LI2 C1 C12 C8 -160.9(3)
C2 C1 C12 C11 176.6(3)
LI1 C1 C12 C11 -67.4(4)
LI2 C1 C12 C11 17.6(5)
C27 C11 C12 C8 -111.3(3)
C25 C11 C12 C8 126.9(3)
C10 C11 C12 C8 8.6(4)
C27 C11 C12 C1 69.9(4)
C25 C11 C12 C1 -51.8(5)
C10 C11 C12 C1 -170.1(3)
C2 C3 C13 C14 51.0(4)
C15 C3 C13 C14 171.9(3)
C4 C3 C13 C14 -63.4(4)
C13 C3 C15 C16 63.7(4)
C2 C3 C15 C16 -173.6(4)
C4 C3 C15 C16 -60.6(5)
C6 C5 C17 C18 -50.9(4)
C19 C5 C17 C18 -176.3(3)
C4 C5 C17 C18 62.8(4)
C6 C5 C19 C20 -63.6(5)
C17 C5 C19 C20 61.6(4)
C4 C5 C19 C20 -175.7(3)
C8 C9 C21 C22 178.5(4)
C10 C9 C21 C22 64.8(5)
C23 C9 C21 C22 -56.8(5)
C8 C9 C23 C24 65.8(5)
C21 C9 C23 C24 -59.1(5)
C10 C9 C23 C24 177.0(4)
C12 C11 C25 C26 -46.8(5)
C27 C11 C25 C26 -168.0(3)
C10 C11 C25 C26 67.6(4)
C12 C11 C27 C28 178.4(3)
C25 C11 C27 C28 -58.8(4)
C10 C11 C27 C28 64.2(4)
C32 O1 C29 C30 -5.9(9)
LI1 O1 C29 C30 -163.2(11)
O1 C29 C30 C31 21.8(9)
C29 C30 C31 C32 -28.8(10)
C29 O1 C32 C31 -11.5(9)
LI1 O1 C32 C31 148.2(11)
C30 C31 C32 O1 24.9(9)
C32B O1B C29B C30B -5.7(9)
LI1 O1B C29B C30B -168.4(12)
O1B C29B C30B C31B 22.2(10)
C29B C30B C31B C32B -29.8(10)
C29B O1B C32B C31B -12.4(9)
LI1 O1B C32B C31B 148.9(13)
C30B C31B C32B O1B 26.1(9)
C29 O1 LI1 C1 137.2(8)
C32 O1 LI1 C1 -18.5(11)
C29 O1 LI1 BR1 -30.3(12)
C32 O1 LI1 BR1 174.1(6)
C29 O1 LI1 LI2 88(2)
C32 O1 LI1 LI2 -67(3)
C29B O1B LI1 C1 137.5(8)
C32B O1B LI1 C1 -22.1(14)
C29B O1B LI1 BR1 -30.8(12)
C32B O1B LI1 BR1 169.6(8)
C29B O1B LI1 LI2 74(3)
C32B O1B LI1 LI2 -86(3)
